data_7037143
loop_
_publ_author_name
'Prock, J.'
'Strabler, C.'
'Viertl, W.'
'Kopacka, H.'
'Obendorf, D.'
'M\"uller, T'
'Tordin, E.'
'Salzl, S.'
'Kn\"or, G'
'Mauro, M.'
'De Cola, L.'
'Br\"uggeller, P'

_publ_section_title
;
 Unusual stability of dyads during photochemical hydrogen production.
;
_journal_issue 48
_journal_name_full 'Dalton transactions (Cambridge, England : 2003)'
_journal_page_first 20936
_journal_page_last 20948
_journal_paper_doi 10.1039/c5dt03414k
_journal_volume 44
_journal_year 2015
_chemical_formula_moiety '2(C82 H68 N6 Os P4 Pd), 8(F6 P), 5(C2 H3 N)'
_chemical_formula_sum 'C174 H151 F48 N17 Os2 P16 Pd2'
_chemical_formula_weight 4480.91
_chemical_melting_point_gt 573
_chemical_name_systematic '[Os(bpy)2(dppcb)Pd(bpy)](PF6)4'
_chemical_properties_physical 'Light-sensitive, Photo-sensitive'
_space_group_IT_number 2
_symmetry_cell_setting triclinic
_symmetry_space_group_name_Hall '-P 1'
_symmetry_space_group_name_H-M 'P -1'
_atom_sites_solution_hydrogens geom
_atom_sites_solution_primary direct
_atom_sites_solution_secondary difmap
_audit_creation_method SHELXL-97
_audit_update_record
;
2015-06-03 deposited with the CCDC.
2015-11-10 downloaded from the CCDC.
;
_cell_angle_alpha 72.7270(8)
_cell_angle_beta 88.1416(9)
_cell_angle_gamma 89.5445(8)
_cell_formula_units_Z 1
_cell_length_a 14.0903(2)
_cell_length_b 17.9570(3)
_cell_length_c 20.4371(3)
_cell_measurement_reflns_used 200095
_cell_measurement_temperature 243(2)
_cell_measurement_theta_max 27.485
_cell_measurement_theta_min 0.998
_cell_volume 4935.17(13)
_computing_cell_refinement 'Denzo and Scalepack'
_computing_data_collection 'Kappa CCD'
_computing_data_reduction 'Denzo and Scalepack'
_computing_molecular_graphics 'SHELXTL-NT V6.1'
_computing_publication_material 'SHELXTL-NT V6.1'
_computing_structure_refinement 'SHELXL-2015 (Sheldrick, 2015)'
_computing_structure_solution 'SHELXS-97 (Sheldrick, 1990)'
_diffrn_ambient_temperature 243(2)
_diffrn_measured_fraction_theta_full 1.00
_diffrn_measurement_device_type 'Kappa CCD'
_diffrn_measurement_method 'phi- and omega-scans'
_diffrn_radiation_monochromator graphite
_diffrn_radiation_source 'fine-focus sealed tube'
_diffrn_radiation_type MoK\a
_diffrn_radiation_wavelength 0.71073
_diffrn_reflns_av_R_equivalents 0.0243
_diffrn_reflns_av_sigmaI/netI 0.0488
_diffrn_reflns_limit_h_max 18
_diffrn_reflns_limit_h_min -18
_diffrn_reflns_limit_k_max 23
_diffrn_reflns_limit_k_min -23
_diffrn_reflns_limit_l_max 26
_diffrn_reflns_limit_l_min -26
_diffrn_reflns_number 40080
_diffrn_reflns_theta_full 27.52
_diffrn_reflns_theta_max 27.52
_diffrn_reflns_theta_min 1.99
_diffrn_standards_decay_% 0
_diffrn_standards_interval_time 120
_diffrn_standards_number 3
_exptl_absorpt_coefficient_mu 1.690
_exptl_absorpt_correction_T_max 0.765
_exptl_absorpt_correction_T_min 0.475
_exptl_absorpt_correction_type multi-scan
_exptl_absorpt_process_details 'Otwinowski et al, 1997'
_exptl_crystal_colour orange
_exptl_crystal_density_diffrn 1.508
_exptl_crystal_density_method 'not measured'
_exptl_crystal_description needle
_exptl_crystal_F_000 2230
_exptl_crystal_preparation Luminescent
_exptl_crystal_recrystallization_method 'Re-crystallisation from solvent: Acetonitrile'
_exptl_crystal_size_max 0.60
_exptl_crystal_size_mid 0.35
_exptl_crystal_size_min 0.15
_refine_diff_density_max 1.310
_refine_diff_density_min -0.820
_refine_diff_density_rms 0.100
_refine_ls_extinction_method none
_refine_ls_goodness_of_fit_ref 1.063
_refine_ls_hydrogen_treatment constr
_refine_ls_matrix_type full
_refine_ls_number_parameters 1192
_refine_ls_number_reflns 22419
_refine_ls_number_restraints 0
_refine_ls_restrained_S_all 1.063
_refine_ls_R_factor_all 0.0532
_refine_ls_R_factor_gt 0.0437
_refine_ls_shift/su_max 0.004
_refine_ls_shift/su_mean 0.000
_refine_ls_structure_factor_coef Fsqd
_refine_ls_weighting_details 'calc w=1/[\s^2^(Fo^2^)+(0.0749P)^2^+4.4469P] where P=(Fo^2^+2Fc^2^)/3'
_refine_ls_weighting_scheme calc
_refine_ls_wR_factor_gt 0.1241
_refine_ls_wR_factor_ref 0.1424
_reflns_number_gt 17732
_reflns_number_total 22745
_reflns_threshold_expression >2sigma(I)
_cod_data_source_file c5dt03414k2.cif
_cod_data_source_block 1
_cod_depositor_comments
;
The following automatic conversions were performed:

'_chemical_melting_point' tag was changed to
'_chemical_melting_point_gt' since the value was specified 'more
than' ('>') a certain temperature. The value '> 573' was changed to
'573' - it should be numeric and without a unit designator.

Automatic conversion script
Id: cif_fix_values 3271 2015-04-21 07:52:19Z andrius 

 Adding full bibliography for 7037143--7037145.cif.
;
_cod_database_code 7037143
_diffrn_measured_fraction 0.997

loop_
_symmetry_equiv_pos_as_xyz
'x, y, z'
'-x, -y, -z'

loop_
_atom_site_label
_atom_site_type_symbol
_atom_site_fract_x
_atom_site_fract_y
_atom_site_fract_z
_atom_site_U_iso_or_equiv
_atom_site_adp_type
_atom_site_occupancy
_atom_site_symmetry_multiplicity
_atom_site_calc_flag
_atom_site_refinement_flags
Os1 Os 0.702842(12) 0.452564(10) 0.817365(9) 0.03194(7) Uani 1 1 d .
Pd1 Pd 0.80968(2) 0.14497(2) 0.646953(17) 0.03136(9) Uani 1 1 d .
P1 P 0.63822(8) 0.42246(7) 0.72589(6) 0.0325(2) Uani 1 1 d .
P2 P 0.77194(8) 0.32994(7) 0.84474(6) 0.0301(2) Uani 1 1 d .
P3 P 0.76522(8) 0.13124(7) 0.75742(6) 0.0302(2) Uani 1 1 d .
P4 P 0.69454(8) 0.23625(7) 0.62525(6) 0.0309(2) Uani 1 1 d .
C1 C 0.7160(3) 0.3457(3) 0.7055(2) 0.0314(9) Uani 1 1 d .
H1 H 0.7576 0.3688 0.6646 0.038 Uiso 1 1 calc R
C2 C 0.7746(3) 0.2947(2) 0.7663(2) 0.0278(8) Uani 1 1 d .
H2 H 0.8407 0.2884 0.7510 0.033 Uiso 1 1 calc R
C3 C 0.7129(3) 0.2227(3) 0.7671(2) 0.0299(9) Uani 1 1 d .
H3 H 0.6661 0.2109 0.8060 0.036 Uiso 1 1 calc R
C4 C 0.6655(3) 0.2709(3) 0.6999(2) 0.0318(9) Uani 1 1 d .
H4 H 0.5959 0.2742 0.7070 0.038 Uiso 1 1 calc R
N1 N 0.8071(3) 0.5106(2) 0.7440(2) 0.0376(9) Uani 1 1 d .
N2 N 0.6562(3) 0.5707(2) 0.7880(2) 0.0407(9) Uani 1 1 d .
C101 C 0.8807(4) 0.4783(3) 0.7179(3) 0.0433(11) Uani 1 1 d .
H101 H 0.8890 0.4240 0.7351 0.052 Uiso 1 1 calc R
C102 C 0.9438(5) 0.5191(4) 0.6681(4) 0.0609(16) Uani 1 1 d .
H102 H 0.9940 0.4936 0.6521 0.073 Uiso 1 1 calc R
C103 C 0.9318(5) 0.6003(4) 0.6413(4) 0.0704(19) Uani 1 1 d .
H103 H 0.9724 0.6302 0.6060 0.084 Uiso 1 1 calc R
C104 C 0.8601(5) 0.6343(4) 0.6679(3) 0.0622(16) Uani 1 1 d .
H104 H 0.8525 0.6887 0.6522 0.075 Uiso 1 1 calc R
C105 C 0.7980(4) 0.5898(3) 0.7179(3) 0.0445(12) Uani 1 1 d .
C106 C 0.7151(4) 0.6218(3) 0.7452(3) 0.0482(13) Uani 1 1 d .
C107 C 0.6942(6) 0.7023(4) 0.7249(4) 0.0692(19) Uani 1 1 d .
H107 H 0.7373 0.7383 0.6965 0.083 Uiso 1 1 calc R
C108 C 0.6114(7) 0.7273(4) 0.7466(5) 0.089(3) Uani 1 1 d .
H108 H 0.5961 0.7806 0.7323 0.107 Uiso 1 1 calc R
C109 C 0.5496(6) 0.6743(4) 0.7896(5) 0.082(2) Uani 1 1 d .
H109 H 0.4917 0.6907 0.8049 0.098 Uiso 1 1 calc R
C110 C 0.5749(4) 0.5967(4) 0.8096(3) 0.0559(14) Uani 1 1 d .
H110 H 0.5337 0.5605 0.8397 0.067 Uiso 1 1 calc R
N3 N 0.5984(3) 0.4260(2) 0.8962(2) 0.0417(9) Uani 1 1 d .
N4 N 0.7689(3) 0.4792(2) 0.8991(2) 0.0357(8) Uani 1 1 d .
C201 C 0.8547(4) 0.5139(3) 0.8943(3) 0.0444(12) Uani 1 1 d .
H201 H 0.8877 0.5295 0.8517 0.053 Uiso 1 1 calc R
C202 C 0.8954(4) 0.5270(4) 0.9510(3) 0.0556(14) Uani 1 1 d .
H202 H 0.9543 0.5526 0.9464 0.067 Uiso 1 1 calc R
C203 C 0.8500(5) 0.5028(4) 1.0126(4) 0.0679(18) Uani 1 1 d .
H203 H 0.8779 0.5105 1.0512 0.081 Uiso 1 1 calc R
C204 C 0.7623(5) 0.4666(4) 1.0193(3) 0.0599(16) Uani 1 1 d .
H204 H 0.7304 0.4489 1.0622 0.072 Uiso 1 1 calc R
C205 C 0.7225(4) 0.4571(3) 0.9605(3) 0.0440(12) Uani 1 1 d .
C206 C 0.6274(4) 0.4264(3) 0.9594(3) 0.0458(12) Uani 1 1 d .
C207 C 0.5654(5) 0.4040(4) 1.0167(3) 0.0668(17) Uani 1 1 d .
H207 H 0.5868 0.4029 1.0600 0.080 Uiso 1 1 calc R
C208 C 0.4736(5) 0.3839(5) 1.0098(4) 0.074(2) Uani 1 1 d .
H208 H 0.4323 0.3670 1.0483 0.089 Uiso 1 1 calc R
C209 C 0.4433(4) 0.3886(4) 0.9466(4) 0.0620(16) Uani 1 1 d .
H209 H 0.3800 0.3766 0.9407 0.074 Uiso 1 1 calc R
C210 C 0.5053(4) 0.4109(4) 0.8909(3) 0.0528(14) Uani 1 1 d .
H210 H 0.4820 0.4161 0.8471 0.063 Uiso 1 1 calc R
N5 N 0.8602(3) 0.1587(2) 0.5456(2) 0.0407(9) Uani 1 1 d .
N6 N 0.9145(3) 0.0577(3) 0.6633(2) 0.0421(9) Uani 1 1 d .
C301 C 0.8247(5) 0.2014(4) 0.4871(3) 0.0528(14) Uani 1 1 d .
H301 H 0.7643 0.2237 0.4879 0.063 Uiso 1 1 calc R
C302 C 0.8731(5) 0.2142(4) 0.4250(3) 0.0651(17) Uani 1 1 d .
H302 H 0.8458 0.2443 0.3843 0.078 Uiso 1 1 calc R
C303 C 0.9608(6) 0.1827(5) 0.4233(4) 0.078(2) Uani 1 1 d .
H303 H 0.9954 0.1918 0.3815 0.093 Uiso 1 1 calc R
C304 C 0.9988(5) 0.1370(4) 0.4838(4) 0.0697(18) Uani 1 1 d .
H304 H 1.0600 0.1158 0.4837 0.084 Uiso 1 1 calc R
C305 C 0.9458(4) 0.1232(3) 0.5439(3) 0.0493(13) Uani 1 1 d .
C306 C 0.9739(4) 0.0669(3) 0.6087(3) 0.0501(13) Uani 1 1 d .
C307 C 1.0536(5) 0.0183(5) 0.6134(4) 0.075(2) Uani 1 1 d .
H307 H 1.0974 0.0269 0.5762 0.090 Uiso 1 1 calc R
C308 C 1.0679(6) -0.0415(5) 0.6720(4) 0.082(2) Uani 1 1 d .
H308 H 1.1203 -0.0750 0.6750 0.098 Uiso 1 1 calc R
C309 C 1.0047(6) -0.0517(4) 0.7260(4) 0.073(2) Uani 1 1 d .
H309 H 1.0122 -0.0925 0.7668 0.088 Uiso 1 1 calc R
C310 C 0.9298(5) -0.0010(3) 0.7193(3) 0.0558(14) Uani 1 1 d .
H310 H 0.8867 -0.0082 0.7568 0.067 Uiso 1 1 calc R
C11 C 0.6405(4) 0.5067(3) 0.6489(3) 0.0422(11) Uani 1 1 d .
C12 C 0.7080(5) 0.5181(3) 0.5960(3) 0.0556(14) Uani 1 1 d .
H12 H 0.7507 0.4780 0.5950 0.067 Uiso 1 1 calc R
C13 C 0.7127(7) 0.5893(4) 0.5442(4) 0.082(2) Uani 1 1 d .
H13 H 0.7595 0.5967 0.5090 0.099 Uiso 1 1 calc R
C14 C 0.6513(8) 0.6475(5) 0.5438(4) 0.089(3) Uani 1 1 d .
H14 H 0.6559 0.6952 0.5088 0.107 Uiso 1 1 calc R
C15 C 0.5820(7) 0.6370(4) 0.5947(4) 0.080(2) Uani 1 1 d .
H15 H 0.5382 0.6770 0.5937 0.096 Uiso 1 1 calc R
C16 C 0.5765(5) 0.5667(3) 0.6483(3) 0.0566(15) Uani 1 1 d .
H16 H 0.5299 0.5600 0.6836 0.068 Uiso 1 1 calc R
C21 C 0.5183(3) 0.3833(3) 0.7246(3) 0.0404(11) Uani 1 1 d .
C22 C 0.4855(4) 0.3210(4) 0.7785(3) 0.0490(13) Uani 1 1 d .
H22 H 0.5238 0.3011 0.8166 0.059 Uiso 1 1 calc R
C23 C 0.3987(4) 0.2877(5) 0.7776(4) 0.0687(18) Uani 1 1 d .
H23 H 0.3783 0.2453 0.8147 0.082 Uiso 1 1 calc R
C24 C 0.3416(4) 0.3160(5) 0.7228(4) 0.073(2) Uani 1 1 d .
H24 H 0.2811 0.2942 0.7230 0.087 Uiso 1 1 calc R
C25 C 0.3722(5) 0.3753(4) 0.6683(5) 0.073(2) Uani 1 1 d .
H25 H 0.3329 0.3934 0.6305 0.088 Uiso 1 1 calc R
C26 C 0.4605(4) 0.4102(4) 0.6669(4) 0.0569(15) Uani 1 1 d .
H26 H 0.4814 0.4508 0.6284 0.068 Uiso 1 1 calc R
C31 C 0.7261(3) 0.2444(3) 0.9122(2) 0.0355(10) Uani 1 1 d .
C32 C 0.7848(4) 0.1807(3) 0.9390(3) 0.0431(11) Uani 1 1 d .
H32 H 0.8491 0.1832 0.9248 0.052 Uiso 1 1 calc R
C33 C 0.7501(5) 0.1142(3) 0.9862(3) 0.0547(14) Uani 1 1 d .
H33 H 0.7910 0.0717 1.0034 0.066 Uiso 1 1 calc R
C34 C 0.6560(5) 0.1089(4) 1.0087(3) 0.0608(16) Uani 1 1 d .
H34 H 0.6329 0.0631 1.0409 0.073 Uiso 1 1 calc R
C35 C 0.5965(4) 0.1715(4) 0.9834(3) 0.0571(15) Uani 1 1 d .
H35 H 0.5326 0.1685 0.9987 0.069 Uiso 1 1 calc R
C36 C 0.6307(4) 0.2389(3) 0.9355(3) 0.0455(12) Uani 1 1 d .
H36 H 0.5896 0.2812 0.9185 0.055 Uiso 1 1 calc R
C41 C 0.8950(3) 0.3268(3) 0.8730(2) 0.0364(10) Uani 1 1 d .
C42 C 0.9760(3) 0.3220(3) 0.8336(3) 0.0444(12) Uani 1 1 d .
H42 H 0.9705 0.3210 0.7881 0.053 Uiso 1 1 calc R
C43 C 1.0654(4) 0.3185(4) 0.8619(4) 0.0628(17) Uani 1 1 d .
H43 H 1.1196 0.3137 0.8353 0.075 Uiso 1 1 calc R
C44 C 1.0759(5) 0.3217(4) 0.9267(4) 0.0660(18) Uani 1 1 d .
H44 H 1.1367 0.3208 0.9445 0.079 Uiso 1 1 calc R
C45 C 0.9969(5) 0.3264(4) 0.9658(4) 0.0620(17) Uani 1 1 d .
H45 H 1.0038 0.3280 1.0109 0.074 Uiso 1 1 calc R
C46 C 0.9059(4) 0.3288(3) 0.9399(3) 0.0452(12) Uani 1 1 d .
H46 H 0.8523 0.3317 0.9677 0.054 Uiso 1 1 calc R
C51 C 0.8614(3) 0.0993(3) 0.8155(2) 0.0345(10) Uani 1 1 d .
C52 C 0.9468(3) 0.1409(3) 0.7992(3) 0.0404(11) Uani 1 1 d .
H52 H 0.9523 0.1847 0.7603 0.048 Uiso 1 1 calc R
C53 C 1.0229(4) 0.1167(4) 0.8411(3) 0.0581(15) Uani 1 1 d .
H53 H 1.0797 0.1455 0.8316 0.070 Uiso 1 1 calc R
C54 C 1.0168(5) 0.0513(5) 0.8964(3) 0.0691(19) Uani 1 1 d .
H54 H 1.0697 0.0350 0.9239 0.083 Uiso 1 1 calc R
C55 C 0.9343(5) 0.0095(4) 0.9118(3) 0.0616(16) Uani 1 1 d .
H55 H 0.9309 -0.0357 0.9496 0.074 Uiso 1 1 calc R
C56 C 0.8547(4) 0.0335(3) 0.8717(3) 0.0453(12) Uani 1 1 d .
H56 H 0.7976 0.0052 0.8827 0.054 Uiso 1 1 calc R
C61 C 0.6682(3) 0.0626(3) 0.7859(3) 0.0363(10) Uani 1 1 d .
C62 C 0.6465(4) 0.0126(3) 0.7482(3) 0.0526(14) Uani 1 1 d .
H62 H 0.6823 0.0142 0.7082 0.063 Uiso 1 1 calc R
C63 C 0.5717(6) -0.0396(4) 0.7697(5) 0.083(2) Uani 1 1 d .
H63 H 0.5573 -0.0742 0.7448 0.099 Uiso 1 1 calc R
C64 C 0.5188(6) -0.0406(5) 0.8276(5) 0.085(2) Uani 1 1 d .
H64 H 0.4673 -0.0752 0.8415 0.102 Uiso 1 1 calc R
C65 C 0.5406(5) 0.0085(4) 0.8653(4) 0.076(2) Uani 1 1 d .
H65 H 0.5050 0.0062 0.9056 0.091 Uiso 1 1 calc R
C66 C 0.6138(4) 0.0606(4) 0.8446(3) 0.0571(15) Uani 1 1 d .
H66 H 0.6273 0.0950 0.8699 0.068 Uiso 1 1 calc R
C71 C 0.5844(3) 0.1952(3) 0.6070(2) 0.0364(10) Uani 1 1 d .
C72 C 0.5892(5) 0.1349(4) 0.5785(4) 0.0629(17) Uani 1 1 d .
H72 H 0.6485 0.1151 0.5693 0.076 Uiso 1 1 calc R
C73 C 0.5050(6) 0.1031(5) 0.5632(4) 0.080(2) Uani 1 1 d .
H73 H 0.5078 0.0619 0.5436 0.096 Uiso 1 1 calc R
C74 C 0.4201(5) 0.1315(5) 0.5767(4) 0.074(2) Uani 1 1 d .
H74 H 0.3642 0.1097 0.5665 0.089 Uiso 1 1 calc R
C75 C 0.4140(4) 0.1914(4) 0.6049(3) 0.0625(16) Uani 1 1 d .
H75 H 0.3544 0.2106 0.6141 0.075 Uiso 1 1 calc R
C76 C 0.4961(4) 0.2238(4) 0.6198(3) 0.0549(14) Uani 1 1 d .
H76 H 0.4922 0.2654 0.6389 0.066 Uiso 1 1 calc R
C81 C 0.7222(3) 0.3222(3) 0.5541(2) 0.0348(10) Uani 1 1 d .
C82 C 0.8151(4) 0.3503(3) 0.5458(3) 0.0442(12) Uani 1 1 d .
H82 H 0.8612 0.3251 0.5769 0.053 Uiso 1 1 calc R
C83 C 0.8397(4) 0.4151(4) 0.4918(3) 0.0565(15) Uani 1 1 d .
H83 H 0.9021 0.4347 0.4866 0.068 Uiso 1 1 calc R
C84 C 0.7722(5) 0.4506(4) 0.4460(3) 0.0699(19) Uani 1 1 d .
H84 H 0.7885 0.4951 0.4096 0.084 Uiso 1 1 calc R
C85 C 0.6807(6) 0.4220(4) 0.4525(4) 0.076(2) Uani 1 1 d .
H85 H 0.6356 0.4460 0.4201 0.091 Uiso 1 1 calc R
C86 C 0.6555(4) 0.3577(3) 0.5071(3) 0.0527(14) Uani 1 1 d .
H86 H 0.5931 0.3384 0.5120 0.063 Uiso 1 1 calc R
P5 P 0.07866(10) 0.31370(11) 0.63184(8) 0.0564(4) Uani 1 1 d .
F1 F -0.0233(3) 0.3283(3) 0.6633(2) 0.0809(12) Uani 1 1 d .
F2 F 0.1055(3) 0.2590(3) 0.7039(2) 0.1015(17) Uani 1 1 d .
F3 F 0.1797(3) 0.3023(4) 0.6017(3) 0.113(2) Uani 1 1 d .
F4 F 0.1216(4) 0.3827(3) 0.6565(4) 0.127(2) Uani 1 1 d .
F5 F 0.0509(4) 0.3729(5) 0.5631(3) 0.170(4) Uani 1 1 d .
F6 F 0.0330(4) 0.2483(5) 0.6101(5) 0.168(4) Uani 1 1 d .
P6 P 0.73483(15) 0.91741(12) 0.57893(11) 0.0716(5) Uani 1 1 d .
F7 F 0.7582(4) 0.8151(4) 0.1133(3) 0.133(2) Uani 1 1 d .
F8 F 0.6200(4) 0.8667(5) 0.0776(4) 0.144(3) Uani 1 1 d .
F9 F 0.8096(5) 0.8446(5) 0.0041(4) 0.157(3) Uani 1 1 d .
F10 F 0.6848(8) 0.7761(5) 0.0411(6) 0.229(5) Uani 1 1 d .
F11 F 0.7567(6) 0.9340(4) 0.0453(6) 0.198(4) Uani 1 1 d .
F12 F 0.6751(7) 0.9032(8) -0.0259(5) 0.257(7) Uani 1 1 d .
P7 P 0.71337(15) 0.85521(12) 0.04091(11) 0.0756(5) Uani 1 1 d .
F13 F 0.0797(7) 0.6695(5) 0.7222(4) 0.171(3) Uani 1 1 d .
F14 F 0.0326(8) 0.5982(6) 0.8118(5) 0.220(5) Uani 1 1 d .
F15 F 0.1515(9) 0.6613(6) 0.8194(8) 0.253(7) Uani 1 1 d .
F16 F 0.0912(11) 0.7689(5) 0.7638(7) 0.256(6) Uani 1 1 d .
F17 F -0.0411(7) 0.7108(12) 0.7699(10) 0.360(12) Uani 1 1 d .
F18 F 0.0370(9) 0.7070(13) 0.8568(6) 0.328(10) Uani 1 1 d .
P8 P 0.05511(18) 0.68827(17) 0.79209(12) 0.0923(7) Uani 1 1 d .
F19 F 0.7418(8) 0.9980(5) 0.5945(5) 0.157(3) Uani 0.87 1 d P
F20 F 0.6441(6) 0.9597(6) 0.5411(6) 0.175(4) Uani 0.89 1 d P
F21 F 0.7677(5) 0.9244(7) 0.5051(3) 0.155(4) Uani 0.83 1 d P
F22 F 0.6736(9) 0.8454(5) 0.5801(5) 0.205(5) Uani 0.96 1 d P
F23 F 0.8147(6) 0.8634(7) 0.6124(4) 0.195(5) Uani 0.97 1 d P
F24 F 0.6974(11) 0.8982(6) 0.6549(5) 0.200(6) Uani 0.80 1 d P
F25 F 0.8304(10) 0.9668(9) 0.5613(9) 0.203(7) Uani 0.68 1 d P
N7 N 0.7343(6) 0.6679(6) 0.9127(6) 0.119(3) Uani 1 1 d .
C91 C 0.7641(8) 0.7281(7) 0.8874(6) 0.102(3) Uani 1 1 d .
C92 C 0.8045(11) 0.8053(7) 0.8539(7) 0.148(5) Uani 1 1 d .
H92A H 0.8417 0.8039 0.8135 0.221 Uiso 1 1 calc R
H92B H 0.8449 0.8203 0.8854 0.221 Uiso 1 1 calc R
H92C H 0.7536 0.8430 0.8406 0.221 Uiso 1 1 calc R
N8 N 0.3463(8) 0.5454(9) 0.8215(7) 0.181(6) Uani 1 1 d .
C93 C 0.2927(9) 0.5399(13) 0.7834(7) 0.181(8) Uani 1 1 d .
C94 C 0.2192(14) 0.5195(13) 0.7449(10) 0.232(11) Uani 1 1 d .
H94A H 0.2337 0.4695 0.7378 0.348 Uiso 1 1 calc R
H94B H 0.2152 0.5591 0.7009 0.348 Uiso 1 1 calc R
H94C H 0.1589 0.5161 0.7700 0.348 Uiso 1 1 calc R
N9 N 0.390(3) -0.2128(17) 0.833(2) 0.24(2) Uani 0.50 1 d P
C95 C 0.318(2) -0.2163(14) 0.8542(17) 0.123(10) Uani 0.50 1 d P
C96 C 0.240(2) -0.210(3) 0.8831(18) 0.22(2) Uani 0.50 1 d P
H96A H 0.2337 -0.2514 0.9262 0.326 Uiso 0.50 1 calc PR
H96B H 0.1886 -0.2144 0.8537 0.326 Uiso 0.50 1 calc PR
H96C H 0.2364 -0.1599 0.8917 0.326 Uiso 0.50 1 calc PR

loop_
_atom_site_aniso_label
_atom_site_aniso_U_11
_atom_site_aniso_U_22
_atom_site_aniso_U_33
_atom_site_aniso_U_23
_atom_site_aniso_U_13
_atom_site_aniso_U_12
Os1 0.03069(10) 0.03406(10) 0.03086(10) -0.00915(7) -0.00154(7) -0.00338(7)
Pd1 0.03293(18) 0.03280(18) 0.02728(17) -0.00715(14) -0.00222(13) 0.00004(13)
P1 0.0328(6) 0.0304(6) 0.0321(6) -0.0053(5) -0.0058(5) -0.0014(4)
P2 0.0282(5) 0.0349(6) 0.0263(5) -0.0071(5) -0.0047(4) -0.0038(4)
P3 0.0309(6) 0.0292(6) 0.0281(6) -0.0044(4) -0.0021(4) -0.0046(4)
P4 0.0310(6) 0.0338(6) 0.0282(6) -0.0087(5) -0.0075(4) -0.0014(4)
C1 0.032(2) 0.031(2) 0.030(2) -0.0060(18) -0.0031(17) -0.0067(17)
C2 0.027(2) 0.031(2) 0.025(2) -0.0078(17) -0.0037(16) -0.0023(16)
C3 0.029(2) 0.032(2) 0.028(2) -0.0072(18) -0.0017(16) -0.0044(17)
C4 0.029(2) 0.034(2) 0.033(2) -0.0104(19) -0.0050(17) -0.0029(17)
N1 0.042(2) 0.037(2) 0.033(2) -0.0093(17) -0.0057(17) -0.0036(17)
N2 0.047(2) 0.032(2) 0.044(2) -0.0115(18) -0.0038(18) 0.0029(17)
C101 0.041(3) 0.040(3) 0.047(3) -0.010(2) 0.001(2) -0.007(2)
C102 0.056(4) 0.059(4) 0.068(4) -0.019(3) 0.018(3) -0.011(3)
C103 0.081(5) 0.057(4) 0.065(4) -0.009(3) 0.029(4) -0.021(3)
C104 0.072(4) 0.045(3) 0.065(4) -0.010(3) 0.013(3) -0.021(3)
C105 0.057(3) 0.037(3) 0.039(3) -0.009(2) -0.004(2) -0.005(2)
C106 0.058(3) 0.035(3) 0.053(3) -0.014(2) -0.002(3) -0.005(2)
C107 0.089(5) 0.036(3) 0.075(5) -0.007(3) 0.016(4) 0.002(3)
C108 0.111(7) 0.041(4) 0.106(7) -0.011(4) 0.004(5) 0.020(4)
C109 0.079(5) 0.060(4) 0.101(6) -0.018(4) 0.015(4) 0.021(4)
C110 0.058(3) 0.050(3) 0.059(4) -0.015(3) 0.004(3) 0.008(3)
N3 0.039(2) 0.041(2) 0.043(2) -0.0108(19) 0.0051(18) -0.0017(18)
N4 0.041(2) 0.032(2) 0.034(2) -0.0099(17) -0.0041(16) -0.0040(16)
C201 0.047(3) 0.041(3) 0.045(3) -0.013(2) 0.000(2) -0.011(2)
C202 0.052(3) 0.061(4) 0.058(4) -0.023(3) -0.011(3) -0.015(3)
C203 0.070(4) 0.087(5) 0.056(4) -0.036(4) -0.018(3) -0.003(4)
C204 0.071(4) 0.076(4) 0.036(3) -0.021(3) -0.003(3) -0.008(3)
C205 0.053(3) 0.044(3) 0.037(3) -0.016(2) -0.002(2) 0.003(2)
C206 0.051(3) 0.047(3) 0.039(3) -0.013(2) 0.005(2) -0.001(2)
C207 0.065(4) 0.086(5) 0.050(4) -0.023(3) 0.010(3) -0.006(3)
C208 0.063(4) 0.089(5) 0.069(5) -0.024(4) 0.030(3) -0.016(4)
C209 0.042(3) 0.078(4) 0.069(4) -0.028(4) 0.014(3) -0.008(3)
C210 0.035(3) 0.064(4) 0.060(4) -0.020(3) 0.004(2) -0.003(2)
N5 0.044(2) 0.042(2) 0.036(2) -0.0124(18) 0.0016(18) -0.0019(18)
N6 0.043(2) 0.046(2) 0.038(2) -0.0140(19) -0.0017(18) 0.0052(18)
C301 0.065(4) 0.059(3) 0.036(3) -0.017(3) 0.003(2) 0.005(3)
C302 0.090(5) 0.068(4) 0.032(3) -0.008(3) 0.002(3) 0.006(4)
C303 0.087(5) 0.093(6) 0.049(4) -0.017(4) 0.023(4) -0.002(4)
C304 0.066(4) 0.085(5) 0.056(4) -0.019(4) 0.018(3) -0.001(4)
C305 0.050(3) 0.051(3) 0.047(3) -0.016(3) 0.009(2) -0.006(2)
C306 0.048(3) 0.051(3) 0.053(3) -0.018(3) -0.002(2) 0.004(2)
C307 0.053(4) 0.095(5) 0.077(5) -0.027(4) 0.005(3) 0.026(4)
C308 0.069(5) 0.091(6) 0.081(5) -0.019(4) -0.014(4) 0.040(4)
C309 0.100(6) 0.062(4) 0.058(4) -0.016(3) -0.015(4) 0.029(4)
C310 0.068(4) 0.047(3) 0.051(3) -0.012(3) -0.006(3) 0.015(3)
C11 0.056(3) 0.034(3) 0.032(2) -0.003(2) -0.013(2) -0.002(2)
C12 0.077(4) 0.044(3) 0.039(3) -0.001(2) -0.005(3) -0.007(3)
C13 0.123(7) 0.059(4) 0.046(4) 0.014(3) 0.003(4) -0.018(4)
C14 0.140(8) 0.053(4) 0.059(5) 0.010(4) -0.022(5) 0.000(5)
C15 0.114(6) 0.046(4) 0.075(5) -0.008(3) -0.047(5) 0.022(4)
C16 0.069(4) 0.042(3) 0.057(4) -0.010(3) -0.022(3) 0.006(3)
C21 0.034(2) 0.042(3) 0.046(3) -0.013(2) -0.007(2) 0.002(2)
C22 0.039(3) 0.061(3) 0.046(3) -0.014(3) 0.000(2) -0.007(2)
C23 0.045(3) 0.084(5) 0.073(4) -0.017(4) 0.012(3) -0.020(3)
C24 0.034(3) 0.078(5) 0.109(6) -0.032(5) -0.007(3) -0.011(3)
C25 0.050(4) 0.067(4) 0.110(6) -0.032(4) -0.047(4) 0.012(3)
C26 0.047(3) 0.051(3) 0.070(4) -0.012(3) -0.027(3) 0.001(3)
C31 0.040(2) 0.038(2) 0.027(2) -0.0059(19) 0.0003(18) -0.0089(19)
C32 0.046(3) 0.039(3) 0.039(3) -0.005(2) 0.005(2) -0.004(2)
C33 0.066(4) 0.044(3) 0.045(3) -0.001(2) 0.004(3) 0.004(3)
C34 0.072(4) 0.049(3) 0.049(3) 0.003(3) 0.014(3) -0.016(3)
C35 0.050(3) 0.064(4) 0.051(3) -0.007(3) 0.007(3) -0.018(3)
C36 0.039(3) 0.053(3) 0.038(3) -0.003(2) -0.002(2) -0.004(2)
C41 0.038(2) 0.031(2) 0.039(3) -0.007(2) -0.013(2) -0.0040(18)
C42 0.034(2) 0.050(3) 0.050(3) -0.015(2) -0.008(2) -0.005(2)
C43 0.035(3) 0.072(4) 0.088(5) -0.033(4) -0.009(3) 0.001(3)
C44 0.046(3) 0.070(4) 0.088(5) -0.031(4) -0.036(3) 0.007(3)
C45 0.073(4) 0.059(4) 0.064(4) -0.029(3) -0.034(3) 0.004(3)
C46 0.049(3) 0.047(3) 0.043(3) -0.016(2) -0.017(2) 0.001(2)
C51 0.033(2) 0.040(3) 0.027(2) -0.0054(19) -0.0048(17) -0.0011(19)
C52 0.037(2) 0.037(3) 0.045(3) -0.008(2) -0.002(2) -0.002(2)
C53 0.035(3) 0.065(4) 0.069(4) -0.010(3) -0.013(3) 0.001(3)
C54 0.052(4) 0.094(5) 0.055(4) -0.010(4) -0.018(3) 0.014(3)
C55 0.063(4) 0.061(4) 0.046(3) 0.007(3) -0.011(3) 0.012(3)
C56 0.045(3) 0.050(3) 0.032(3) 0.001(2) -0.002(2) 0.002(2)
C61 0.033(2) 0.031(2) 0.042(3) -0.007(2) -0.0018(19) -0.0064(18)
C62 0.055(3) 0.048(3) 0.058(3) -0.021(3) 0.007(3) -0.015(3)
C63 0.087(5) 0.067(5) 0.106(6) -0.044(4) 0.010(5) -0.037(4)
C64 0.071(5) 0.069(5) 0.110(6) -0.024(4) 0.030(4) -0.039(4)
C65 0.066(4) 0.081(5) 0.082(5) -0.029(4) 0.031(4) -0.039(4)
C66 0.060(4) 0.056(3) 0.056(4) -0.019(3) 0.017(3) -0.022(3)
C71 0.035(2) 0.036(2) 0.038(3) -0.011(2) -0.0125(19) -0.0045(19)
C72 0.053(3) 0.069(4) 0.082(5) -0.044(4) -0.013(3) -0.004(3)
C73 0.075(5) 0.082(5) 0.102(6) -0.057(5) -0.017(4) -0.016(4)
C74 0.054(4) 0.088(5) 0.085(5) -0.031(4) -0.019(3) -0.027(4)
C75 0.039(3) 0.084(5) 0.064(4) -0.020(4) -0.011(3) -0.009(3)
C76 0.046(3) 0.062(4) 0.062(4) -0.025(3) -0.014(3) -0.003(3)
C81 0.040(2) 0.034(2) 0.029(2) -0.0072(19) -0.0057(18) -0.0001(19)
C82 0.045(3) 0.048(3) 0.035(3) -0.005(2) -0.004(2) -0.005(2)
C83 0.051(3) 0.058(4) 0.056(4) -0.010(3) 0.008(3) -0.017(3)
C84 0.081(5) 0.059(4) 0.051(4) 0.012(3) 0.000(3) -0.008(3)
C85 0.078(5) 0.065(4) 0.060(4) 0.020(3) -0.022(3) -0.005(4)
C86 0.052(3) 0.049(3) 0.049(3) -0.001(3) -0.015(2) -0.005(2)
P5 0.0370(7) 0.0742(11) 0.0499(9) -0.0060(8) 0.0024(6) -0.0112(7)
F1 0.047(2) 0.124(4) 0.070(3) -0.027(2) 0.0048(18) -0.001(2)
F2 0.057(2) 0.129(4) 0.085(3) 0.021(3) -0.004(2) -0.006(2)
F3 0.049(2) 0.197(6) 0.079(3) -0.021(3) 0.016(2) 0.018(3)
F4 0.087(4) 0.094(4) 0.208(7) -0.055(4) -0.024(4) -0.022(3)
F5 0.071(3) 0.265(9) 0.093(4) 0.070(5) 0.009(3) 0.020(4)
F6 0.099(4) 0.209(8) 0.274(10) -0.191(8) -0.017(5) -0.015(4)
P6 0.0761(12) 0.0655(11) 0.0784(13) -0.0299(10) 0.0029(10) -0.0009(9)
F7 0.070(3) 0.183(6) 0.116(4) 0.001(4) -0.004(3) 0.007(3)
F8 0.081(4) 0.189(7) 0.137(5) -0.013(5) 0.011(3) 0.048(4)
F9 0.131(5) 0.164(6) 0.145(6) -0.005(5) 0.066(5) 0.006(5)
F10 0.262(11) 0.159(7) 0.315(13) -0.153(9) 0.082(10) -0.116(8)
F11 0.161(7) 0.084(4) 0.325(13) -0.025(6) 0.019(8) -0.030(4)
F12 0.180(8) 0.358(15) 0.126(6) 0.093(8) -0.031(6) 0.057(9)
P7 0.0706(12) 0.0593(11) 0.0789(13) 0.0064(9) 0.0028(10) -0.0004(9)
F13 0.244(10) 0.171(7) 0.093(5) -0.032(5) 0.005(5) 0.004(6)
F14 0.261(12) 0.199(9) 0.211(9) -0.085(8) 0.101(8) -0.138(9)
F15 0.260(12) 0.185(9) 0.363(16) -0.140(10) -0.201(13) 0.081(8)
F16 0.362(17) 0.105(6) 0.256(13) 0.020(7) -0.061(12) -0.038(8)
F17 0.147(8) 0.60(3) 0.53(2) -0.47(2) -0.175(12) 0.165(13)
F18 0.238(12) 0.66(3) 0.189(10) -0.282(16) 0.039(9) -0.054(16)
P8 0.0904(16) 0.116(2) 0.0639(13) -0.0155(13) -0.0039(11) -0.0281(14)
F19 0.200(9) 0.111(6) 0.175(8) -0.063(6) -0.030(7) -0.001(6)
F20 0.146(7) 0.194(9) 0.229(10) -0.122(8) -0.078(7) 0.081(6)
F21 0.098(5) 0.284(12) 0.061(4) -0.019(5) 0.009(3) 0.003(6)
F22 0.306(13) 0.137(7) 0.150(7) -0.004(5) -0.049(8) -0.097(8)
F23 0.117(5) 0.280(12) 0.128(6) 0.030(7) 0.002(5) 0.076(7)
F24 0.334(16) 0.164(9) 0.116(7) -0.074(6) 0.101(8) -0.027(9)
F25 0.167(11) 0.175(12) 0.31(2) -0.139(13) 0.042(12) -0.096(10)
N7 0.089(6) 0.103(7) 0.158(9) -0.034(6) 0.030(5) -0.006(5)
C91 0.100(7) 0.096(7) 0.111(8) -0.036(6) 0.022(6) -0.009(6)
C92 0.174(13) 0.105(9) 0.159(12) -0.036(8) 0.049(10) -0.046(8)
N8 0.099(7) 0.261(16) 0.135(10) 0.015(10) -0.008(7) 0.020(9)
C93 0.088(8) 0.38(3) 0.102(9) -0.109(13) -0.024(7) 0.063(12)
C94 0.23(2) 0.33(3) 0.204(18) -0.187(19) -0.095(16) 0.140(19)
N9 0.22(3) 0.14(2) 0.43(6) -0.19(3) 0.03(4) 0.03(2)
C95 0.14(2) 0.096(15) 0.17(2) -0.087(17) -0.07(2) 0.038(16)
C96 0.114(19) 0.42(6) 0.24(4) -0.29(4) 0.02(2) -0.07(3)

loop_
_atom_type_symbol
_atom_type_description
_atom_type_scat_dispersion_real
_atom_type_scat_dispersion_imag
_atom_type_scat_source
C C 0.0033 0.0016 'International Tables Vol C Tables 4.2.6.8 and 6.1.1.4'
H H 0.0000 0.0000 'International Tables Vol C Tables 4.2.6.8 and 6.1.1.4'
N N 0.0061 0.0033 'International Tables Vol C Tables 4.2.6.8 and 6.1.1.4'
F F 0.0171 0.0103 'International Tables Vol C Tables 4.2.6.8 and 6.1.1.4'
P P 0.1023 0.0942 'International Tables Vol C Tables 4.2.6.8 and 6.1.1.4'
Pd Pd -0.9988 1.0072 'International Tables Vol C Tables 4.2.6.8 and 6.1.1.4'
Os Os -1.2165 7.6030 'International Tables Vol C Tables 4.2.6.8 and 6.1.1.4'

loop_
_geom_angle_atom_site_label_1
_geom_angle_atom_site_label_2
_geom_angle_atom_site_label_3
_geom_angle
N3 Os1 N1 163.39(16)
N3 Os1 N4 76.36(17)
N1 Os1 N4 93.69(15)
N3 Os1 N2 89.23(17)
N1 Os1 N2 76.64(16)
N4 Os1 N2 85.83(16)
N3 Os1 P1 106.25(13)
N1 Os1 P1 84.05(11)
N4 Os1 P1 177.10(11)
N2 Os1 P1 95.40(12)
N3 Os1 P2 96.68(12)
N1 Os1 P2 96.93(12)
N4 Os1 P2 91.97(11)
N2 Os1 P2 173.03(12)
P1 Os1 P2 86.50(5)
N6 Pd1 N5 78.80(17)
N6 Pd1 P4 177.10(12)
N5 Pd1 P4 99.26(12)
N6 Pd1 P3 99.10(12)
N5 Pd1 P3 176.31(12)
P4 Pd1 P3 82.95(5)
C11 P1 C21 101.9(2)
C11 P1 C1 106.5(2)
C21 P1 C1 102.3(2)
C11 P1 Os1 111.39(17)
C21 P1 Os1 125.67(17)
C1 P1 Os1 107.49(14)
C31 P2 C41 98.2(2)
C31 P2 C2 102.5(2)
C41 P2 C2 106.8(2)
C31 P2 Os1 124.28(16)
C41 P2 Os1 114.44(16)
C2 P2 Os1 108.89(14)
C51 P3 C61 108.2(2)
C51 P3 C3 110.3(2)
C61 P3 C3 102.4(2)
C51 P3 Pd1 112.67(16)
C61 P3 Pd1 111.51(17)
C3 P3 Pd1 111.26(15)
C81 P4 C71 107.8(2)
C81 P4 C4 106.5(2)
C71 P4 C4 105.1(2)
C81 P4 Pd1 114.38(16)
C71 P4 Pd1 110.25(16)
C4 P4 Pd1 112.32(15)
C4 C1 C2 90.0(3)
C4 C1 P1 116.9(3)
C2 C1 P1 115.5(3)
C4 C1 H1 111.0
C2 C1 H1 111.0
P1 C1 H1 111.0
C3 C2 C1 89.2(3)
C3 C2 P2 118.8(3)
C1 C2 P2 114.6(3)
C3 C2 H2 110.8
C1 C2 H2 110.8
P2 C2 H2 110.8
C4 C3 C2 90.2(3)
C4 C3 P3 111.1(3)
C2 C3 P3 122.5(3)
C4 C3 H3 110.4
C2 C3 H3 110.4
P3 C3 H3 110.4
C3 C4 C1 89.4(3)
C3 C4 P4 113.9(3)
C1 C4 P4 118.7(3)
C3 C4 H4 111.0
C1 C4 H4 111.0
P4 C4 H4 111.0
C101 N1 C105 115.9(4)
C101 N1 Os1 127.4(3)
C105 N1 Os1 116.6(3)
C106 N2 C110 119.1(5)
C106 N2 Os1 115.4(3)
C110 N2 Os1 125.6(4)
N1 C101 C102 124.5(5)
N1 C101 H101 117.7
C102 C101 H101 117.7
C101 C102 C103 118.3(6)
C101 C102 H102 120.8
C103 C102 H102 120.8
C104 C103 C102 118.3(6)
C104 C103 H103 120.9
C102 C103 H103 120.9
C103 C104 C105 120.7(6)
C103 C104 H104 119.6
C105 C104 H104 119.6
N1 C105 C104 122.2(5)
N1 C105 C106 114.1(5)
C104 C105 C106 123.6(5)
N2 C106 C107 120.5(5)
N2 C106 C105 116.9(5)
C107 C106 C105 122.4(5)
C108 C107 C106 119.5(7)
C108 C107 H107 120.2
C106 C107 H107 120.2
C107 C108 C109 119.8(6)
C107 C108 H108 120.1
C109 C108 H108 120.1
C110 C109 C108 118.3(7)
C110 C109 H109 120.8
C108 C109 H109 120.8
N2 C110 C109 122.7(6)
N2 C110 H110 118.7
C109 C110 H110 118.6
C210 N3 C206 116.8(5)
C210 N3 Os1 127.2(4)
C206 N3 Os1 115.9(3)
C205 N4 C201 118.6(4)
C205 N4 Os1 116.6(3)
C201 N4 Os1 124.7(3)
N4 C201 C202 121.5(5)
N4 C201 H201 119.2
C202 C201 H201 119.2
C203 C202 C201 119.6(6)
C203 C202 H202 120.2
C201 C202 H202 120.2
C202 C203 C204 120.3(6)
C202 C203 H203 119.9
C204 C203 H203 119.8
C203 C204 C205 118.2(6)
C203 C204 H204 120.9
C205 C204 H204 120.9
N4 C205 C204 121.7(5)
N4 C205 C206 114.6(4)
C204 C205 C206 123.6(5)
N3 C206 C207 120.7(5)
N3 C206 C205 115.2(4)
C207 C206 C205 123.9(5)
C208 C207 C206 120.2(6)
C208 C207 H207 119.9
C206 C207 H207 119.9
C209 C208 C207 119.0(6)
C209 C208 H208 120.5
C207 C208 H208 120.5
C208 C209 C210 119.9(6)
C208 C209 H209 120.0
C210 C209 H209 120.0
N3 C210 C209 122.9(6)
N3 C210 H210 118.5
C209 C210 H210 118.5
C301 N5 C305 118.7(5)
C301 N5 Pd1 129.0(4)
C305 N5 Pd1 112.0(3)
C310 N6 C306 118.4(5)
C310 N6 Pd1 128.9(4)
C306 N6 Pd1 112.7(4)
N5 C301 C302 122.4(6)
N5 C301 H301 118.8
C302 C301 H301 118.8
C303 C302 C301 119.2(6)
C303 C302 H302 120.4
C301 C302 H302 120.4
C302 C303 C304 119.3(6)
C302 C303 H303 120.3
C304 C303 H303 120.4
C305 C304 C303 119.1(7)
C305 C304 H304 120.4
C303 C304 H304 120.4
N5 C305 C304 120.9(6)
N5 C305 C306 116.0(5)
C304 C305 C306 123.0(6)
N6 C306 C307 119.9(6)
N6 C306 C305 116.9(5)
C307 C306 C305 122.9(6)
C308 C307 C306 120.3(7)
C308 C307 H307 119.8
C306 C307 H307 119.8
C309 C308 C307 118.8(6)
C309 C308 H308 120.6
C307 C308 H308 120.6
C308 C309 C310 118.4(7)
C308 C309 H309 120.8
C310 C309 H309 120.8
N6 C310 C309 124.1(6)
N6 C310 H310 117.9
C309 C310 H310 118.0
C12 C11 C16 118.8(5)
C12 C11 P1 124.1(4)
C16 C11 P1 116.6(4)
C11 C12 C13 120.1(7)
C11 C12 H12 119.9
C13 C12 H12 119.9
C14 C13 C12 121.2(8)
C14 C13 H13 119.4
C12 C13 H13 119.4
C13 C14 C15 119.9(7)
C13 C14 H14 120.1
C15 C14 H14 120.1
C14 C15 C16 120.3(7)
C14 C15 H15 119.8
C16 C15 H15 119.8
C11 C16 C15 119.7(7)
C11 C16 H16 120.2
C15 C16 H16 120.2
C22 C21 C26 117.9(5)
C22 C21 P1 120.1(4)
C26 C21 P1 121.8(4)
C23 C22 C21 121.7(6)
C23 C22 H22 119.2
C21 C22 H22 119.2
C22 C23 C24 120.1(7)
C22 C23 H23 119.9
C24 C23 H23 119.9
C25 C24 C23 120.1(6)
C25 C24 H24 119.9
C23 C24 H24 120.0
C24 C25 C26 121.5(6)
C24 C25 H25 119.2
C26 C25 H25 119.2
C25 C26 C21 118.6(6)
C25 C26 H26 120.7
C21 C26 H26 120.7
C32 C31 C36 117.9(4)
C32 C31 P2 120.1(4)
C36 C31 P2 121.9(4)
C33 C32 C31 120.9(5)
C33 C32 H32 119.6
C31 C32 H32 119.5
C32 C33 C34 121.0(6)
C32 C33 H33 119.5
C34 C33 H33 119.5
C35 C34 C33 119.2(5)
C35 C34 H34 120.4
C33 C34 H34 120.4
C34 C35 C36 120.2(6)
C34 C35 H35 119.9
C36 C35 H35 119.9
C35 C36 C31 120.7(5)
C35 C36 H36 119.7
C31 C36 H36 119.7
C42 C41 C46 118.6(5)
C42 C41 P2 125.6(4)
C46 C41 P2 115.9(4)
C41 C42 C43 119.7(5)
C41 C42 H42 120.1
C43 C42 H42 120.1
C44 C43 C42 121.6(6)
C44 C43 H43 119.2
C42 C43 H43 119.2
C43 C44 C45 119.1(6)
C43 C44 H44 120.5
C45 C44 H44 120.5
C44 C45 C46 121.3(6)
C44 C45 H45 119.4
C46 C45 H45 119.4
C41 C46 C45 119.8(6)
C41 C46 H46 120.1
C45 C46 H46 120.1
C56 C51 C52 120.2(5)
C56 C51 P3 122.3(4)
C52 C51 P3 117.3(4)
C53 C52 C51 119.0(5)
C53 C52 H52 120.5
C51 C52 H52 120.5
C54 C53 C52 120.9(6)
C54 C53 H53 119.6
C52 C53 H53 119.6
C55 C54 C53 120.4(6)
C55 C54 H54 119.8
C53 C54 H54 119.8
C54 C55 C56 120.4(6)
C54 C55 H55 119.8
C56 C55 H55 119.8
C51 C56 C55 119.0(5)
C51 C56 H56 120.5
C55 C56 H56 120.5
C62 C61 C66 119.7(5)
C62 C61 P3 119.7(4)
C66 C61 P3 120.6(4)
C61 C62 C63 119.7(6)
C61 C62 H62 120.2
C63 C62 H62 120.2
C64 C63 C62 119.8(7)
C64 C63 H63 120.1
C62 C63 H63 120.1
C63 C64 C65 120.6(6)
C63 C64 H64 119.7
C65 C64 H64 119.7
C66 C65 C64 120.3(6)
C66 C65 H65 119.8
C64 C65 H65 119.8
C65 C66 C61 119.8(6)
C65 C66 H66 120.1
C61 C66 H66 120.1
C72 C71 C76 119.2(5)
C72 C71 P4 118.7(4)
C76 C71 P4 122.1(4)
C71 C72 C73 119.5(6)
C71 C72 H72 120.2
C73 C72 H72 120.2
C74 C73 C72 120.1(6)
C74 C73 H73 120.0
C72 C73 H73 120.0
C73 C74 C75 121.2(6)
C73 C74 H74 119.4
C75 C74 H74 119.4
C74 C75 C76 119.5(6)
C74 C75 H75 120.2
C76 C75 H75 120.2
C75 C76 C71 120.5(6)
C75 C76 H76 119.8
C71 C76 H76 119.8
C86 C81 C82 119.8(5)
C86 C81 P4 122.0(4)
C82 C81 P4 118.2(4)
C83 C82 C81 120.2(5)
C83 C82 H82 119.9
C81 C82 H82 119.9
C84 C83 C82 119.3(6)
C84 C83 H83 120.3
C82 C83 H83 120.3
C83 C84 C85 121.0(6)
C83 C84 H84 119.5
C85 C84 H84 119.5
C84 C85 C86 119.8(6)
C84 C85 H85 120.1
C86 C85 H85 120.1
C81 C86 C85 119.9(6)
C81 C86 H86 120.1
C85 C86 H86 120.1
F6 P5 F5 89.7(5)
F6 P5 F2 94.0(5)
F5 P5 F2 175.6(5)
F6 P5 F3 94.3(4)
F5 P5 F3 91.5(3)
F2 P5 F3 90.7(3)
F6 P5 F4 177.2(4)
F5 P5 F4 90.5(5)
F2 P5 F4 85.8(4)
F3 P5 F4 88.5(4)
F6 P5 F1 87.9(3)
F5 P5 F1 88.3(3)
F2 P5 F1 89.4(2)
F3 P5 F1 177.8(3)
F4 P5 F1 89.3(3)
F23 P6 F21 95.4(5)
F23 P6 F22 89.8(7)
F21 P6 F22 89.5(6)
F23 P6 F24 81.9(6)
F21 P6 F24 171.9(6)
F22 P6 F24 82.8(6)
F23 P6 F19 110.7(6)
F21 P6 F19 111.5(6)
F22 P6 F19 148.2(7)
F24 P6 F19 76.6(5)
F23 P6 F20 169.3(6)
F21 P6 F20 81.6(5)
F22 P6 F20 79.9(6)
F24 P6 F20 99.5(7)
F19 P6 F20 79.9(5)
F23 P6 F25 73.0(8)
F21 P6 F25 70.8(7)
F22 P6 F25 152.0(8)
F24 P6 F25 115.4(8)
F19 P6 F25 59.8(6)
F20 P6 F25 115.2(9)
F10 P7 F12 100.8(9)
F10 P7 F8 91.8(5)
F12 P7 F8 89.9(5)
F10 P7 F9 89.2(5)
F12 P7 F9 90.5(5)
F8 P7 F9 178.9(5)
F10 P7 F11 172.1(7)
F12 P7 F11 85.5(7)
F8 P7 F11 93.0(5)
F9 P7 F11 86.0(5)
F10 P7 F7 86.9(6)
F12 P7 F7 172.3(7)
F8 P7 F7 89.5(4)
F9 P7 F7 90.0(4)
F11 P7 F7 86.9(5)
F17 P8 F18 91.7(8)
F17 P8 F16 92.8(10)
F18 P8 F16 86.6(10)
F17 P8 F15 176.1(11)
F18 P8 F15 86.0(8)
F16 P8 F15 90.3(8)
F17 P8 F14 93.4(9)
F18 P8 F14 103.5(9)
F16 P8 F14 168.0(8)
F15 P8 F14 84.1(7)
F17 P8 F13 90.5(6)
F18 P8 F13 177.3(7)
F16 P8 F13 91.7(7)
F15 P8 F13 91.8(7)
F14 P8 F13 78.0(5)
P6 F19 F25 60.5(5)
F19 F25 P6 59.7(6)
N7 C91 C92 178.7(12)
C91 C92 H92A 109.5
C91 C92 H92B 109.5
H92A C92 H92B 109.5
C91 C92 H92C 109.5
H92A C92 H92C 109.5
H92B C92 H92C 109.5
N8 C93 C94 169(2)
C93 C94 H94A 109.5
C93 C94 H94B 109.4
H94A C94 H94B 109.5
C93 C94 H94C 109.5
H94A C94 H94C 109.5
H94B C94 H94C 109.5
N9 C95 C96 169(3)
C95 C96 H96A 110.00
C95 C96 H96B 109.00
H96A C96 H96B 108.6
C95 C96 H96C 110.4
H96A C96 H96C 109.4
H96B C96 H96C 109.1

loop_
_geom_bond_atom_site_label_1
_geom_bond_atom_site_label_2
_geom_bond_distance
Os1 N3 2.095(4)
Os1 N1 2.109(4)
Os1 N4 2.113(4)
Os1 N2 2.131(4)
Os1 P1 2.3096(13)
Os1 P2 2.3193(14)
Pd1 N6 2.105(4)
Pd1 N5 2.113(4)
Pd1 P4 2.2557(14)
Pd1 P3 2.2651(13)
P1 C11 1.830(5)
P1 C21 1.839(5)
P1 C1 1.888(5)
P2 C31 1.838(5)
P2 C41 1.840(5)
P2 C2 1.889(4)
P3 C51 1.807(5)
P3 C61 1.811(5)
P3 C3 1.856(5)
P4 C81 1.813(5)
P4 C71 1.819(5)
P4 C4 1.845(5)
C1 C4 1.559(6)
C1 C2 1.562(6)
C1 H1 0.9900
C2 C3 1.560(6)
C2 H2 0.9900
C3 C4 1.557(6)
C3 H3 0.9900
C4 H4 0.9900
N1 C101 1.356(7)
N1 C105 1.368(6)
N2 C106 1.337(7)
N2 C110 1.343(7)
C101 C102 1.368(8)
C101 H101 0.9400
C102 C103 1.409(9)
C102 H102 0.9400
C103 C104 1.355(10)
C103 H103 0.9400
C104 C105 1.385(8)
C104 H104 0.9400
C105 C106 1.464(8)
C106 C107 1.412(8)
C107 C108 1.354(11)
C107 H107 0.9400
C108 C109 1.381(11)
C108 H108 0.9400
C109 C110 1.378(9)
C109 H109 0.9400
C110 H110 0.9400
N3 C210 1.356(7)
N3 C206 1.370(7)
N4 C205 1.347(7)
N4 C201 1.353(6)
C201 C202 1.391(8)
C201 H201 0.9400
C202 C203 1.344(9)
C202 H202 0.9400
C203 C204 1.385(10)
C203 H203 0.9400
C204 C205 1.399(8)
C204 H204 0.9400
C205 C206 1.456(8)
C206 C207 1.398(8)
C207 C208 1.368(10)
C207 H207 0.9400
C208 C209 1.352(10)
C208 H208 0.9400
C209 C210 1.374(8)
C209 H209 0.9400
C210 H210 0.9400
N5 C301 1.325(7)
N5 C305 1.363(7)
N6 C310 1.329(7)
N6 C306 1.344(7)
C301 C302 1.379(8)
C301 H301 0.9400
C302 C303 1.358(10)
C302 H302 0.9400
C303 C304 1.386(11)
C303 H303 0.9400
C304 C305 1.376(8)
C304 H304 0.9400
C305 C306 1.471(8)
C306 C307 1.405(8)
C307 C308 1.370(11)
C307 H307 0.9400
C308 C309 1.365(11)
C308 H308 0.9400
C309 C310 1.371(9)
C309 H309 0.9400
C310 H310 0.9400
C11 C12 1.384(8)
C11 C16 1.397(8)
C12 C13 1.397(8)
C12 H12 0.9400
C13 C14 1.351(12)
C13 H13 0.9400
C14 C15 1.375(13)
C14 H14 0.9400
C15 C16 1.405(9)
C15 H15 0.9400
C16 H16 0.9400
C21 C22 1.386(8)
C21 C26 1.416(8)
C22 C23 1.368(8)
C22 H22 0.9400
C23 C24 1.368(11)
C23 H23 0.9400
C24 C25 1.354(11)
C24 H24 0.9400
C25 C26 1.394(9)
C25 H25 0.9400
C26 H26 0.9400
C31 C32 1.390(7)
C31 C36 1.407(7)
C32 C33 1.374(7)
C32 H32 0.9400
C33 C34 1.385(9)
C33 H33 0.9400
C34 C35 1.379(9)
C34 H34 0.9400
C35 C36 1.390(8)
C35 H35 0.9400
C36 H36 0.9400
C41 C42 1.392(7)
C41 C46 1.393(7)
C42 C43 1.396(8)
C42 H42 0.9400
C43 C44 1.357(10)
C43 H43 0.9400
C44 C45 1.365(10)
C44 H44 0.9400
C45 C46 1.397(8)
C45 H45 0.9400
C46 H46 0.9400
C51 C56 1.382(7)
C51 C52 1.400(7)
C52 C53 1.379(8)
C52 H52 0.9400
C53 C54 1.367(9)
C53 H53 0.9400
C54 C55 1.366(10)
C54 H54 0.9400
C55 C56 1.398(8)
C55 H55 0.9400
C56 H56 0.9400
C61 C62 1.387(7)
C61 C66 1.394(8)
C62 C63 1.387(9)
C62 H62 0.9400
C63 C64 1.372(11)
C63 H63 0.9400
C64 C65 1.375(11)
C64 H64 0.9400
C65 C66 1.367(8)
C65 H65 0.9400
C66 H66 0.9400
C71 C72 1.373(8)
C71 C76 1.388(8)
C72 C73 1.405(9)
C72 H72 0.9400
C73 C74 1.348(11)
C73 H73 0.9400
C74 C75 1.364(10)
C74 H74 0.9400
C75 C76 1.381(8)
C75 H75 0.9400
C76 H76 0.9400
C81 C86 1.378(7)
C81 C82 1.394(7)
C82 C83 1.382(8)
C82 H82 0.9400
C83 C84 1.372(10)
C83 H83 0.9400
C84 C85 1.379(10)
C84 H84 0.9400
C85 C86 1.385(8)
C85 H85 0.9400
C86 H86 0.9400
P5 F6 1.527(6)
P5 F5 1.549(6)
P5 F2 1.564(5)
P5 F3 1.569(4)
P5 F4 1.600(6)
P5 F1 1.607(4)
P6 F23 1.521(7)
P6 F21 1.534(7)
P6 F22 1.554(8)
P6 F24 1.562(8)
P6 F19 1.576(8)
P6 F20 1.584(8)
P6 F25 1.590(11)
F7 P7 1.589(6)
F8 P7 1.536(6)
F9 P7 1.568(6)
F10 P7 1.479(7)
F11 P7 1.574(8)
F12 P7 1.496(7)
F13 P8 1.590(8)
F14 P8 1.579(9)
F15 P8 1.507(9)
F16 P8 1.479(9)
F17 P8 1.460(9)
F18 P8 1.473(9)
F19 F25 1.579(16)
N7 C91 1.129(12)
C91 C92 1.462(15)
C92 H92A 0.9700
C92 H92B 0.9700
C92 H92C 0.9700
N8 C93 1.126(17)
C93 C94 1.43(2)
C94 H94A 0.9700
C94 H94B 0.9700
C94 H94C 0.9700
N9 C95 1.09(4)
C95 C96 1.25(4)
C96 H96A 0.9728
C96 H96B 0.9742
C96 H96C 0.9737

loop_
_geom_torsion_atom_site_label_1
_geom_torsion_atom_site_label_2
_geom_torsion_atom_site_label_3
_geom_torsion_atom_site_label_4
_geom_torsion
N3 Os1 P1 C11 123.8(2)
N1 Os1 P1 C11 -42.9(2)
N2 Os1 P1 C11 33.1(2)
P2 Os1 P1 C11 -140.2(2)
N3 Os1 P1 C21 0.2(2)
N1 Os1 P1 C21 -166.5(2)
N2 Os1 P1 C21 -90.6(2)
P2 Os1 P1 C21 96.1(2)
N3 Os1 P1 C1 -119.87(19)
N1 Os1 P1 C1 73.43(19)
N2 Os1 P1 C1 149.36(19)
P2 Os1 P1 C1 -23.92(15)
N3 Os1 P2 C31 5.1(2)
N1 Os1 P2 C31 175.6(2)
N4 Os1 P2 C31 81.6(2)
P1 Os1 P2 C31 -100.87(19)
N3 Os1 P2 C41 -114.8(2)
N1 Os1 P2 C41 55.7(2)
N4 Os1 P2 C41 -38.3(2)
P1 Os1 P2 C41 139.23(18)
N3 Os1 P2 C2 125.77(19)
N1 Os1 P2 C2 -63.77(18)
N4 Os1 P2 C2 -157.73(18)
P1 Os1 P2 C2 19.80(15)
N6 Pd1 P3 C51 31.1(2)
P4 Pd1 P3 C51 -150.96(18)
N6 Pd1 P3 C61 -90.8(2)
P4 Pd1 P3 C61 87.16(17)
N6 Pd1 P3 C3 155.53(19)
P4 Pd1 P3 C3 -26.54(15)
N5 Pd1 P4 C81 -35.0(2)
P3 Pd1 P4 C81 141.97(17)
N5 Pd1 P4 C71 86.6(2)
P3 Pd1 P4 C71 -96.42(18)
N5 Pd1 P4 C4 -156.6(2)
P3 Pd1 P4 C4 20.42(16)
C11 P1 C1 C4 -111.7(3)
C21 P1 C1 C4 -5.2(4)
Os1 P1 C1 C4 128.8(3)
C11 P1 C1 C2 144.3(3)
C21 P1 C1 C2 -109.2(3)
Os1 P1 C1 C2 24.8(3)
C4 C1 C2 C3 -7.9(3)
P1 C1 C2 C3 112.2(3)
C4 C1 C2 P2 -129.5(3)
P1 C1 C2 P2 -9.4(4)
C31 P2 C2 C3 19.5(4)
C41 P2 C2 C3 122.1(3)
Os1 P2 C2 C3 -113.8(3)
C31 P2 C2 C1 123.1(3)
C41 P2 C2 C1 -134.3(3)
Os1 P2 C2 C1 -10.2(3)
C1 C2 C3 C4 7.9(3)
P2 C2 C3 C4 125.8(3)
C1 C2 C3 P3 123.3(3)
P2 C2 C3 P3 -118.8(3)
C51 P3 C3 C4 154.1(3)
C61 P3 C3 C4 -90.9(3)
Pd1 P3 C3 C4 28.4(3)
C51 P3 C3 C2 49.6(4)
C61 P3 C3 C2 164.6(3)
Pd1 P3 C3 C2 -76.1(3)
C2 C3 C4 C1 -7.9(3)
P3 C3 C4 C1 -133.2(3)
C2 C3 C4 P4 113.5(3)
P3 C3 C4 P4 -11.8(4)
C2 C1 C4 C3 7.9(3)
P1 C1 C4 C3 -110.9(3)
C2 C1 C4 P4 -109.3(3)
P1 C1 C4 P4 131.9(3)
C81 P4 C4 C3 -135.1(3)
C71 P4 C4 C3 110.7(3)
Pd1 P4 C4 C3 -9.2(3)
C81 P4 C4 C1 -31.8(4)
C71 P4 C4 C1 -145.9(3)
Pd1 P4 C4 C1 94.2(3)
N3 Os1 N1 C101 153.0(5)
N4 Os1 N1 C101 100.6(4)
N2 Os1 N1 C101 -174.6(4)
P1 Os1 N1 C101 -77.6(4)
P2 Os1 N1 C101 8.1(4)
N3 Os1 N1 C105 -29.4(7)
N4 Os1 N1 C105 -81.8(4)
N2 Os1 N1 C105 3.0(3)
P1 Os1 N1 C105 100.0(3)
P2 Os1 N1 C105 -174.2(3)
N3 Os1 N2 C106 165.9(4)
N1 Os1 N2 C106 -5.3(4)
N4 Os1 N2 C106 89.5(4)
P1 Os1 N2 C106 -87.8(4)
N3 Os1 N2 C110 -13.1(5)
N1 Os1 N2 C110 175.7(5)
N4 Os1 N2 C110 -89.5(5)
P1 Os1 N2 C110 93.2(5)
C105 N1 C101 C102 -0.5(8)
Os1 N1 C101 C102 177.1(5)
N1 C101 C102 C103 -0.5(10)
C101 C102 C103 C104 2.1(11)
C102 C103 C104 C105 -2.7(11)
C101 N1 C105 C104 -0.1(8)
Os1 N1 C105 C104 -178.0(5)
C101 N1 C105 C106 177.3(5)
Os1 N1 C105 C106 -0.6(6)
C103 C104 C105 N1 1.7(10)
C103 C104 C105 C106 -175.4(6)
C110 N2 C106 C107 2.3(9)
Os1 N2 C106 C107 -176.8(5)
C110 N2 C106 C105 -174.2(5)
Os1 N2 C106 C105 6.7(6)
N1 C105 C106 N2 -4.1(7)
C104 C105 C106 N2 173.2(6)
N1 C105 C106 C107 179.5(6)
C104 C105 C106 C107 -3.2(9)
N2 C106 C107 C108 -3.1(11)
C105 C106 C107 C108 173.2(7)
C106 C107 C108 C109 1.7(13)
C107 C108 C109 C110 0.4(14)
C106 N2 C110 C109 -0.1(10)
Os1 N2 C110 C109 178.8(6)
C108 C109 C110 N2 -1.2(12)
N1 Os1 N3 C210 113.5(6)
N4 Os1 N3 C210 167.9(5)
N2 Os1 N3 C210 82.0(5)
P1 Os1 N3 C210 -13.4(5)
P2 Os1 N3 C210 -101.7(5)
N1 Os1 N3 C206 -64.3(7)
N4 Os1 N3 C206 -9.8(4)
N2 Os1 N3 C206 -95.7(4)
P1 Os1 N3 C206 168.9(3)
P2 Os1 N3 C206 80.6(4)
N3 Os1 N4 C205 9.3(4)
N1 Os1 N4 C205 175.8(4)
N2 Os1 N4 C205 99.5(4)
P2 Os1 N4 C205 -87.1(4)
N3 Os1 N4 C201 -173.2(4)
N1 Os1 N4 C201 -6.7(4)
N2 Os1 N4 C201 -83.0(4)
P2 Os1 N4 C201 90.4(4)
C205 N4 C201 C202 0.0(8)
Os1 N4 C201 C202 -177.5(4)
N4 C201 C202 C203 1.9(9)
C201 C202 C203 C204 -1.4(11)
C202 C203 C204 C205 -0.8(11)
C201 N4 C205 C204 -2.3(8)
Os1 N4 C205 C204 175.4(5)
C201 N4 C205 C206 175.0(5)
Os1 N4 C205 C206 -7.3(6)
C203 C204 C205 N4 2.7(9)
C203 C204 C205 C206 -174.3(6)
C210 N3 C206 C207 6.7(8)
Os1 N3 C206 C207 -175.4(5)
C210 N3 C206 C205 -168.8(5)
Os1 N3 C206 C205 9.2(6)
N4 C205 C206 N3 -1.2(7)
C204 C205 C206 N3 176.0(5)
N4 C205 C206 C207 -176.5(6)
C204 C205 C206 C207 0.7(9)
N3 C206 C207 C208 -2.2(10)
C205 C206 C207 C208 172.8(6)
C206 C207 C208 C209 -2.3(11)
C207 C208 C209 C210 2.0(11)
C206 N3 C210 C209 -7.1(9)
Os1 N3 C210 C209 175.2(5)
C208 C209 C210 N3 2.8(10)
N6 Pd1 N5 C301 169.8(5)
P4 Pd1 N5 C301 -8.0(5)
N6 Pd1 N5 C305 -16.7(4)
P4 Pd1 N5 C305 165.5(3)
N5 Pd1 N6 C310 -166.7(5)
P3 Pd1 N6 C310 16.4(5)
N5 Pd1 N6 C306 15.8(4)
P3 Pd1 N6 C306 -161.2(4)
C305 N5 C301 C302 -3.2(9)
Pd1 N5 C301 C302 169.9(5)
N5 C301 C302 C303 -0.5(11)
C301 C302 C303 C304 1.4(12)
C302 C303 C304 C305 1.4(12)
C301 N5 C305 C304 6.1(9)
Pd1 N5 C305 C304 -168.1(5)
C301 N5 C305 C306 -170.4(5)
Pd1 N5 C305 C306 15.4(6)
C303 C304 C305 N5 -5.2(10)
C303 C304 C305 C306 171.0(7)
C310 N6 C306 C307 -4.3(9)
Pd1 N6 C306 C307 173.6(5)
C310 N6 C306 C305 169.6(5)
Pd1 N6 C306 C305 -12.5(6)
N5 C305 C306 N6 -2.0(8)
C304 C305 C306 N6 -178.4(6)
N5 C305 C306 C307 171.7(6)
C304 C305 C306 C307 -4.7(10)
N6 C306 C307 C308 4.1(11)
C305 C306 C307 C308 -169.4(7)
C306 C307 C308 C309 -1.6(13)
C307 C308 C309 C310 -0.5(13)
C306 N6 C310 C309 2.2(10)
Pd1 N6 C310 C309 -175.2(5)
C308 C309 C310 N6 0.2(12)
C21 P1 C11 C12 -124.0(5)
C1 P1 C11 C12 -17.2(5)
Os1 P1 C11 C12 99.7(5)
C21 P1 C11 C16 63.8(5)
C1 P1 C11 C16 170.6(4)
Os1 P1 C11 C16 -72.4(4)
C16 C11 C12 C13 1.5(9)
P1 C11 C12 C13 -170.5(5)
C11 C12 C13 C14 -1.1(12)
C12 C13 C14 C15 -0.6(13)
C13 C14 C15 C16 1.8(13)
C12 C11 C16 C15 -0.3(9)
P1 C11 C16 C15 172.3(5)
C14 C15 C16 C11 -1.3(11)
C11 P1 C21 C22 -175.2(4)
C1 P1 C21 C22 74.7(5)
Os1 P1 C21 C22 -47.6(5)
C11 P1 C21 C26 10.6(5)
C1 P1 C21 C26 -99.4(5)
Os1 P1 C21 C26 138.3(4)
C26 C21 C22 C23 -2.1(9)
P1 C21 C22 C23 -176.5(5)
C21 C22 C23 C24 -0.3(10)
C22 C23 C24 C25 2.2(12)
C23 C24 C25 C26 -1.5(12)
C24 C25 C26 C21 -1.1(11)
C22 C21 C26 C25 2.8(9)
P1 C21 C26 C25 177.0(5)
C41 P2 C31 C32 -33.7(4)
C2 P2 C31 C32 75.6(4)
Os1 P2 C31 C32 -160.9(3)
C41 P2 C31 C36 149.9(4)
C2 P2 C31 C36 -100.8(4)
Os1 P2 C31 C36 22.7(5)
C36 C31 C32 C33 0.9(8)
P2 C31 C32 C33 -175.6(4)
C31 C32 C33 C34 -0.5(9)
C32 C33 C34 C35 -0.2(10)
C33 C34 C35 C36 0.5(10)
C34 C35 C36 C31 -0.1(9)
C32 C31 C36 C35 -0.6(8)
P2 C31 C36 C35 175.9(4)
C31 P2 C41 C42 122.8(5)
C2 P2 C41 C42 17.0(5)
Os1 P2 C41 C42 -103.6(4)
C31 P2 C41 C46 -56.5(4)
C2 P2 C41 C46 -162.3(4)
Os1 P2 C41 C46 77.1(4)
C46 C41 C42 C43 0.6(8)
P2 C41 C42 C43 -178.7(4)
C41 C42 C43 C44 -1.7(10)
C42 C43 C44 C45 1.8(11)
C43 C44 C45 C46 -0.8(10)
C42 C41 C46 C45 0.5(8)
P2 C41 C46 C45 179.8(4)
C44 C45 C46 C41 -0.4(9)
C61 P3 C51 C56 -1.1(5)
C3 P3 C51 C56 110.2(4)
Pd1 P3 C51 C56 -124.8(4)
C61 P3 C51 C52 174.7(4)
C3 P3 C51 C52 -74.0(4)
Pd1 P3 C51 C52 51.0(4)
C56 C51 C52 C53 -2.0(8)
P3 C51 C52 C53 -177.9(4)
C51 C52 C53 C54 2.5(9)
C52 C53 C54 C55 -1.3(11)
C53 C54 C55 C56 -0.6(11)
C52 C51 C56 C55 0.2(8)
P3 C51 C56 C55 175.9(5)
C54 C55 C56 C51 1.1(10)
C51 P3 C61 C62 -108.8(5)
C3 P3 C61 C62 134.7(4)
Pd1 P3 C61 C62 15.6(5)
C51 P3 C61 C66 72.6(5)
C3 P3 C61 C66 -43.9(5)
Pd1 P3 C61 C66 -163.0(4)
C66 C61 C62 C63 -1.0(9)
P3 C61 C62 C63 -179.5(6)
C61 C62 C63 C64 1.0(12)
C62 C63 C64 C65 -1.5(14)
C63 C64 C65 C66 1.8(14)
C64 C65 C66 C61 -1.7(12)
C62 C61 C66 C65 1.3(10)
P3 C61 C66 C65 179.8(6)
C81 P4 C71 C72 96.8(5)
C4 P4 C71 C72 -149.9(5)
Pd1 P4 C71 C72 -28.7(5)
C81 P4 C71 C76 -82.0(5)
C4 P4 C71 C76 31.3(5)
Pd1 P4 C71 C76 152.5(4)
C76 C71 C72 C73 -0.3(10)
P4 C71 C72 C73 -179.2(6)
C71 C72 C73 C74 -0.2(12)
C72 C73 C74 C75 0.3(13)
C73 C74 C75 C76 0.1(12)
C74 C75 C76 C71 -0.6(10)
C72 C71 C76 C75 0.7(9)
P4 C71 C76 C75 179.5(5)
C71 P4 C81 C86 15.9(5)
C4 P4 C81 C86 -96.5(5)
Pd1 P4 C81 C86 138.9(4)
C71 P4 C81 C82 -161.2(4)
C4 P4 C81 C82 86.5(4)
Pd1 P4 C81 C82 -38.2(4)
C86 C81 C82 C83 2.1(8)
P4 C81 C82 C83 179.3(4)
C81 C82 C83 C84 -1.1(9)
C82 C83 C84 C85 -0.8(11)
C83 C84 C85 C86 1.7(13)
C82 C81 C86 C85 -1.2(9)
P4 C81 C86 C85 -178.2(5)
C84 C85 C86 C81 -0.7(11)
F23 P6 F19 F25 54.5(9)
F21 P6 F19 F25 -50.4(9)
F22 P6 F19 F25 -178.4(11)
F24 P6 F19 F25 130.4(11)
F20 P6 F19 F25 -127.2(10)
F23 P6 F25 F19 -127.2(8)
F21 P6 F25 F19 130.6(9)
F22 P6 F25 F19 178.2(13)
F24 P6 F25 F19 -55.1(10)
F20 P6 F25 F19 60.1(8)
